data_4063644
loop_
_publ_author_name
'O&#x2019;Connor, Joseph M.'
'Chen, Ming-Chou'
'Holland, Ryan L.'
'Rheingold, Arnold L.'

_publ_section_title
;
 Addition of Dissimilar Carbenes across an Unsymmetrically Substituted
 Alkyne: Regio- and Stereoselective Synthesis of Trisubstituted 1,3-Dienes
;
_journal_issue 3
_journal_name_full Organometallics
_journal_page_first 369
_journal_paper_doi 10.1021/om1007314
_journal_volume 30
_journal_year 2011
_chemical_formula_moiety 'C40 H42 Co O4 P S Si'
_chemical_formula_sum 'C40 H42 Co O4 P S Si'
_chemical_formula_weight 736.79
_chemical_name_systematic
;
 ?
;
_space_group_IT_number 4
_symmetry_cell_setting monoclinic
_symmetry_space_group_name_Hall 'P 2yb'
_symmetry_space_group_name_H-M 'P 1 21 1'
_atom_sites_solution_hydrogens geom
_atom_sites_solution_primary direct
_atom_sites_solution_secondary difmap
_audit_creation_method SHELXL-97
_cell_angle_alpha 90.00
_cell_angle_beta 109.770(3)
_cell_angle_gamma 90.00
_cell_formula_units_Z 2
_cell_length_a 9.8720(3)
_cell_length_b 16.3380(4)
_cell_length_c 11.9570(6)
_cell_measurement_reflns_used 2651
_cell_measurement_temperature 233(2)
_cell_measurement_theta_max 22.5
_cell_measurement_theta_min 2.2
_cell_volume 1814.86(12)
_computing_cell_refinement 'Bruker SAINT'
_computing_data_collection 'Bruker APEX2'
_computing_data_reduction 'Bruker SAINT'
_computing_molecular_graphics 'Bruker SHELXTL'
_computing_publication_material 'Bruker SHELXTL'
_computing_structure_refinement 'SHELXL-97 (Sheldrick, 2008)'
_computing_structure_solution 'SHELXS-97 (Sheldrick, 2008)'
_diffrn_ambient_temperature 233(2)
_diffrn_measured_fraction_theta_full 0.989
_diffrn_measured_fraction_theta_max 0.989
_diffrn_measurement_device_type 'Bruker APEX CCD'
_diffrn_measurement_method '\f and \w scans'
_diffrn_radiation_monochromator graphite
_diffrn_radiation_source 'fine-focus sealed tube'
_diffrn_radiation_type MoK\a
_diffrn_radiation_wavelength 0.71073
_diffrn_reflns_av_R_equivalents 0.0386
_diffrn_reflns_av_sigmaI/netI 0.0811
_diffrn_reflns_limit_h_max 10
_diffrn_reflns_limit_h_min -1
_diffrn_reflns_limit_k_max 17
_diffrn_reflns_limit_k_min -1
_diffrn_reflns_limit_l_max 12
_diffrn_reflns_limit_l_min -12
_diffrn_reflns_number 3184
_diffrn_reflns_theta_full 22.50
_diffrn_reflns_theta_max 22.50
_diffrn_reflns_theta_min 2.19
_exptl_absorpt_coefficient_mu 0.648
_exptl_absorpt_correction_T_max 0.9263
_exptl_absorpt_correction_T_min 0.8548
_exptl_absorpt_correction_type multi-scan
_exptl_absorpt_process_details SADABS
_exptl_crystal_colour red
_exptl_crystal_density_diffrn 1.348
_exptl_crystal_density_method 'not measured'
_exptl_crystal_description plate
_exptl_crystal_F_000 772
_exptl_crystal_size_max 0.25
_exptl_crystal_size_mid 0.25
_exptl_crystal_size_min 0.12
_refine_diff_density_max 0.480
_refine_diff_density_min -0.461
_refine_diff_density_rms 0.112
_refine_ls_abs_structure_details 'Flack H D (1983), Acta Cryst. A39, 876-881'
_refine_ls_abs_structure_Flack 0.00
_refine_ls_extinction_method none
_refine_ls_goodness_of_fit_ref 1.072
_refine_ls_hydrogen_treatment constr
_refine_ls_matrix_type full
_refine_ls_number_parameters 414
_refine_ls_number_reflns 2651
_refine_ls_number_restraints 1
_refine_ls_restrained_S_all 1.072
_refine_ls_R_factor_all 0.0686
_refine_ls_R_factor_gt 0.0473
_refine_ls_shift/su_max 0.000
_refine_ls_shift/su_mean 0.000
_refine_ls_structure_factor_coef Fsqd
_refine_ls_weighting_details 'calc w=1/[\s^2^(Fo^2^)+(0.0780P)^2^+0.0000P] where P=(Fo^2^+2Fc^2^)/3'
_refine_ls_weighting_scheme calc
_refine_ls_wR_factor_gt 0.1102
_refine_ls_wR_factor_ref 0.1384
_reflns_number_gt 2207
_reflns_number_total 2651
_reflns_threshold_expression >2\s(I)
_cod_data_source_file om1007314_si_002.cif
_cod_data_source_block jmo23tra
_cod_original_sg_symbol_Hall P2yb
_cod_original_sg_symbol_H-M P21
_cod_database_code 4063644

loop_
_symmetry_equiv_pos_as_xyz
'x, y, z'
'-x, y+1/2, -z'

loop_
_atom_site_label
_atom_site_type_symbol
_atom_site_fract_x
_atom_site_fract_y
_atom_site_fract_z
_atom_site_U_iso_or_equiv
_atom_site_adp_type
_atom_site_occupancy
_atom_site_symmetry_multiplicity
_atom_site_calc_flag
_atom_site_refinement_flags
_atom_site_disorder_assembly
_atom_site_disorder_group
C1 C 0.0980(9) 0.3214(6) 0.3302(7) 0.021(2) Uani 1 1 d . A .
C2 C -0.0264(10) 0.3023(6) 0.3450(7) 0.027(2) Uani 1 1 d . . .
C3 C -0.1333(10) 0.3424(6) 0.2331(8) 0.022(2) Uani 1 1 d . A .
H3 H -0.1969 0.3020 0.1784 0.027 Uiso 1 1 calc R . .
C4 C -0.2139(11) 0.4123(7) 0.2581(9) 0.031(3) Uani 1 1 d . . .
C5 C -0.4074(13) 0.5042(9) 0.1739(10) 0.052(3) Uani 1 1 d . . .
H5A H -0.3424 0.5499 0.2084 0.063 Uiso 1 1 calc R . .
H5B H -0.4597 0.4904 0.2279 0.063 Uiso 1 1 calc R . .
C6 C -0.5140(13) 0.5287(9) 0.0520(10) 0.051(3) Uani 1 1 d . . .
H6A H -0.5790 0.4827 0.0191 0.062 Uiso 1 1 calc R . .
H6B H -0.5722 0.5749 0.0619 0.062 Uiso 1 1 calc R . .
C7 C -0.4419(13) 0.5517(9) -0.0317(12) 0.054(4) Uani 1 1 d . . .
H7 H -0.3810 0.5976 -0.0121 0.065 Uiso 1 1 calc R . .
C8 C -0.4537(14) 0.5151(10) -0.1294(12) 0.067(4) Uani 1 1 d . . .
H8A H -0.5133 0.4688 -0.1527 0.081 Uiso 1 1 calc R . .
H8B H -0.4028 0.5345 -0.1777 0.081 Uiso 1 1 calc R . .
C9 C -0.0702(14) 0.3242(8) 0.5861(9) 0.049(3) Uani 1 1 d . . .
H9A H -0.1380 0.3102 0.6258 0.074 Uiso 1 1 calc R . .
H9B H -0.0878 0.3798 0.5562 0.074 Uiso 1 1 calc R . .
H9C H 0.0272 0.3200 0.6421 0.074 Uiso 1 1 calc R . .
C10 C -0.0160(13) 0.1505(7) 0.5153(11) 0.049(3) Uani 1 1 d . . .
H10A H 0.0852 0.1564 0.5620 0.073 Uiso 1 1 calc R . .
H10B H -0.0260 0.1145 0.4484 0.073 Uiso 1 1 calc R . .
H10C H -0.0668 0.1273 0.5644 0.073 Uiso 1 1 calc R . .
C11 C -0.2910(11) 0.2384(7) 0.3808(9) 0.039(3) Uani 1 1 d . . .
H11A H -0.3379 0.2264 0.4383 0.059 Uiso 1 1 calc R . .
H11B H -0.3066 0.1935 0.3249 0.059 Uiso 1 1 calc R . .
H11C H -0.3310 0.2882 0.3384 0.059 Uiso 1 1 calc R . .
C12 C 0.3525(9) 0.3919(7) 0.4820(7) 0.026(2) Uani 1 1 d . . .
C13 C 0.2998(12) 0.4452(8) 0.5436(9) 0.046(3) Uani 1 1 d . . .
H13 H 0.2202 0.4314 0.5661 0.055 Uiso 1 1 calc R . .
C14 C 0.3677(14) 0.5220(8) 0.5729(10) 0.051(3) Uani 1 1 d . . .
H14 H 0.3311 0.5614 0.6125 0.061 Uiso 1 1 calc R . .
C15 C 0.4885(13) 0.5391(8) 0.5432(10) 0.047(3) Uani 1 1 d . . .
H15 H 0.5343 0.5901 0.5629 0.056 Uiso 1 1 calc R . .
C16 C 0.5398(12) 0.4839(7) 0.4872(9) 0.039(3) Uani 1 1 d . . .
H16 H 0.6239 0.4963 0.4703 0.047 Uiso 1 1 calc R . .
C17 C 0.4755(11) 0.4097(8) 0.4529(8) 0.041(3) Uani 1 1 d . . .
H17 H 0.5124 0.3719 0.4113 0.049 Uiso 1 1 calc R . .
C23 C 0.1713(9) 0.2620(6) 0.0168(7) 0.025(2) Uani 1 1 d . . .
C24 C 0.1549(11) 0.2555(9) -0.1042(8) 0.044(3) Uani 1 1 d . . .
H24 H 0.0625 0.2486 -0.1606 0.053 Uiso 1 1 calc R . .
C25 C 0.2718(13) 0.2592(11) -0.1408(10) 0.061(4) Uani 1 1 d . . .
H25 H 0.2582 0.2570 -0.2224 0.074 Uiso 1 1 calc R . .
C26 C 0.4115(13) 0.2663(10) -0.0586(11) 0.061(4) Uani 1 1 d . . .
H26 H 0.4919 0.2669 -0.0838 0.074 Uiso 1 1 calc R . .
C27 C 0.4278(12) 0.2723(9) 0.0608(11) 0.051(3) Uani 1 1 d . . .
H27 H 0.5205 0.2784 0.1172 0.062 Uiso 1 1 calc R . .
C28 C 0.3082(10) 0.2695(7) 0.0987(8) 0.032(2) Uani 1 1 d . . .
H28 H 0.3212 0.2727 0.1801 0.038 Uiso 1 1 calc R . .
C29 C -0.1410(9) 0.2627(7) -0.0693(7) 0.024(2) Uani 1 1 d . . .
C30 C -0.2277(10) 0.3296(8) -0.1129(9) 0.036(3) Uani 1 1 d . . .
H30 H -0.2113 0.3791 -0.0703 0.043 Uiso 1 1 calc R . .
C31 C -0.3424(12) 0.3230(7) -0.2234(9) 0.039(3) Uani 1 1 d . . .
H31 H -0.3990 0.3691 -0.2559 0.047 Uiso 1 1 calc R . .
C32 C -0.3703(11) 0.2500(8) -0.2822(9) 0.037(3) Uani 1 1 d . . .
H32 H -0.4483 0.2453 -0.3537 0.044 Uiso 1 1 calc R . .
C33 C -0.2850(12) 0.1840(8) -0.2372(10) 0.041(3) Uani 1 1 d . . .
H33 H -0.3029 0.1341 -0.2789 0.050 Uiso 1 1 calc R . .
C34 C -0.1728(11) 0.1897(7) -0.1311(9) 0.038(3) Uani 1 1 d . . .
H34 H -0.1167 0.1431 -0.1001 0.045 Uiso 1 1 calc R . .
C35 C 0.0062(10) 0.1701(6) 0.1379(8) 0.025(2) Uani 1 1 d . . .
C36 C -0.1293(11) 0.1425(7) 0.1367(8) 0.034(3) Uani 1 1 d . . .
H36 H -0.2130 0.1732 0.0992 0.041 Uiso 1 1 calc R . .
C37 C -0.1360(12) 0.0686(8) 0.1925(9) 0.040(3) Uani 1 1 d . . .
H37 H -0.2264 0.0496 0.1912 0.047 Uiso 1 1 calc R . .
C38 C -0.0201(12) 0.0237(8) 0.2476(9) 0.043(3) Uani 1 1 d . . .
H38 H -0.0285 -0.0261 0.2842 0.051 Uiso 1 1 calc R . .
C39 C 0.1120(14) 0.0517(8) 0.2498(9) 0.048(3) Uani 1 1 d . . .
H39 H 0.1948 0.0205 0.2877 0.058 Uiso 1 1 calc R . .
C40 C 0.1249(11) 0.1254(7) 0.1971(9) 0.036(3) Uani 1 1 d . . .
H40 H 0.2166 0.1446 0.2024 0.044 Uiso 1 1 calc R . .
O1 O -0.1902(8) 0.4478(5) 0.3507(6) 0.045(2) Uani 1 1 d . . .
O2 O -0.3261(7) 0.4345(5) 0.1585(5) 0.0346(18) Uani 1 1 d . . .
O3 O 0.3508(7) 0.2478(5) 0.3866(6) 0.0392(19) Uani 1 1 d . . .
O4 O 0.2394(7) 0.2629(6) 0.5423(5) 0.045(2) Uani 1 1 d . . .
Si1 Si -0.0929(3) 0.25222(18) 0.4598(2) 0.0304(7) Uani 1 1 d . . .
P1 P 0.0160(3) 0.27003(17) 0.0690(2) 0.0239(6) Uani 1 1 d . . .
S1 S 0.2640(3) 0.29551(17) 0.4381(2) 0.0311(7) Uani 1 1 d . . .
Co1 Co 0.03493(13) 0.37904(8) 0.17942(10) 0.0235(4) Uani 1 1 d . . .
C18 C -0.039(2) 0.499(2) 0.137(4) 0.044(12) Uiso 0.28(2) 1 d PG A 1
H18 H -0.1307 0.5162 0.1341 0.052 Uiso 0.28(2) 1 calc PR A 1
C19 C -0.001(4) 0.468(2) 0.041(2) 0.035(11) Uiso 0.28(2) 1 d PG A 1
H19 H -0.0639 0.4613 -0.0378 0.042 Uiso 0.28(2) 1 calc PR A 1
C20 C 0.148(5) 0.4483(19) 0.084(4) 0.037(11) Uiso 0.28(2) 1 d PG A 1
H20 H 0.2010 0.4268 0.0385 0.044 Uiso 0.28(2) 1 calc PR A 1
C21 C 0.202(2) 0.467(2) 0.207(3) 0.032(10) Uiso 0.28(2) 1 d PG A 1
H21 H 0.2979 0.4602 0.2574 0.038 Uiso 0.28(2) 1 calc PR A 1
C22 C 0.087(5) 0.4982(18) 0.240(2) 0.020(9) Uiso 0.28(2) 1 d PG A 1
H22 H 0.0929 0.5155 0.3165 0.024 Uiso 0.28(2) 1 calc PR A 1
C18A C -0.0444(8) 0.4873(7) 0.0798(12) 0.011(3) Uiso 0.72(2) 1 d PG A 2
H18A H -0.1398 0.4947 0.0288 0.014 Uiso 0.72(2) 1 calc PR A 2
C19A C 0.0704(19) 0.4548(7) 0.0472(8) 0.028(4) Uiso 0.72(2) 1 d PG A 2
H19A H 0.0644 0.4368 -0.0290 0.034 Uiso 0.72(2) 1 calc PR A 2
C20A C 0.1959(9) 0.4542(8) 0.1500(16) 0.035(4) Uiso 0.72(2) 1 d PG A 2
H20A H 0.2875 0.4357 0.1538 0.041 Uiso 0.72(2) 1 calc PR A 2
C21A C 0.1587(16) 0.4863(8) 0.2461(7) 0.029(4) Uiso 0.72(2) 1 d PG A 2
H21A H 0.2213 0.4929 0.3247 0.034 Uiso 0.72(2) 1 calc PR A 2
C22A C 0.0101(17) 0.5068(6) 0.2027(13) 0.025(4) Uiso 0.72(2) 1 d PG A 2
H22A H -0.0428 0.5293 0.2474 0.030 Uiso 0.72(2) 1 calc PR A 2

loop_
_atom_site_aniso_label
_atom_site_aniso_U_11
_atom_site_aniso_U_22
_atom_site_aniso_U_33
_atom_site_aniso_U_23
_atom_site_aniso_U_13
_atom_site_aniso_U_12
C1 0.023(5) 0.020(6) 0.018(5) 0.006(4) 0.005(4) 0.012(5)
C2 0.031(5) 0.030(6) 0.016(5) 0.001(5) 0.005(4) -0.001(5)
C3 0.019(5) 0.027(5) 0.021(5) -0.003(5) 0.007(4) -0.007(5)
C4 0.029(6) 0.028(6) 0.035(6) 0.010(5) 0.011(5) -0.003(5)
C5 0.049(7) 0.065(9) 0.044(7) 0.022(7) 0.018(6) 0.024(7)
C6 0.054(8) 0.058(8) 0.053(7) 0.026(7) 0.033(6) 0.022(7)
C7 0.056(8) 0.049(8) 0.055(8) 0.012(7) 0.015(7) -0.006(7)
C8 0.062(9) 0.085(11) 0.058(9) 0.004(9) 0.022(7) -0.002(9)
C9 0.074(9) 0.038(8) 0.033(6) 0.004(6) 0.015(6) 0.017(7)
C10 0.042(7) 0.047(9) 0.050(7) 0.013(7) 0.007(6) -0.001(7)
C11 0.043(6) 0.040(7) 0.034(6) 0.009(5) 0.012(5) 0.010(6)
C12 0.020(5) 0.034(7) 0.018(4) 0.005(5) -0.001(4) 0.007(5)
C13 0.035(6) 0.068(9) 0.032(6) -0.003(7) 0.007(5) 0.010(7)
C14 0.063(9) 0.038(8) 0.047(7) -0.025(6) 0.014(6) 0.002(7)
C15 0.048(8) 0.032(7) 0.045(7) -0.002(6) -0.005(6) -0.010(6)
C16 0.032(6) 0.041(7) 0.046(7) -0.007(6) 0.015(5) 0.003(6)
C17 0.039(6) 0.059(8) 0.021(5) -0.008(5) 0.007(5) -0.010(6)
C23 0.028(5) 0.026(6) 0.023(5) 0.007(5) 0.011(4) 0.007(5)
C24 0.034(6) 0.079(10) 0.021(5) 0.000(7) 0.013(5) 0.009(7)
C25 0.055(8) 0.103(12) 0.039(6) 0.020(8) 0.032(6) 0.011(9)
C26 0.049(7) 0.090(11) 0.061(8) 0.018(9) 0.039(7) 0.004(8)
C27 0.037(6) 0.062(9) 0.057(8) -0.006(7) 0.018(6) -0.024(7)
C28 0.029(6) 0.038(6) 0.030(5) -0.004(5) 0.012(5) -0.013(6)
C29 0.018(5) 0.034(6) 0.021(5) 0.007(5) 0.008(4) 0.005(5)
C30 0.024(5) 0.043(7) 0.032(6) -0.002(6) -0.001(5) -0.011(6)
C31 0.041(7) 0.040(8) 0.026(5) 0.006(5) -0.003(5) 0.004(6)
C32 0.029(6) 0.049(8) 0.025(5) -0.003(6) 0.001(5) 0.015(6)
C33 0.049(7) 0.033(7) 0.036(6) -0.006(6) 0.006(6) 0.003(6)
C34 0.042(7) 0.038(7) 0.028(6) -0.001(5) 0.005(5) 0.010(6)
C35 0.028(6) 0.031(6) 0.014(5) -0.002(5) 0.003(4) -0.002(5)
C36 0.038(6) 0.033(6) 0.025(6) 0.000(5) 0.003(5) -0.008(6)
C37 0.039(7) 0.047(7) 0.036(6) -0.005(6) 0.017(5) -0.005(6)
C38 0.050(7) 0.042(7) 0.033(6) 0.003(6) 0.011(6) 0.002(7)
C39 0.053(8) 0.050(8) 0.033(6) 0.005(6) 0.003(6) 0.001(7)
C40 0.023(6) 0.039(7) 0.038(6) 0.006(6) -0.001(5) 0.003(5)
O1 0.060(5) 0.046(5) 0.027(4) -0.004(4) 0.013(4) 0.012(4)
O2 0.025(4) 0.044(5) 0.030(4) 0.012(4) 0.004(3) 0.015(4)
O3 0.027(4) 0.041(5) 0.043(4) -0.005(4) 0.003(3) 0.015(4)
O4 0.041(4) 0.063(5) 0.023(4) 0.017(4) -0.002(3) -0.021(4)
Si1 0.0345(16) 0.0345(18) 0.0228(14) 0.0059(14) 0.0104(13) -0.0011(14)
P1 0.0228(13) 0.0291(15) 0.0182(12) 0.0030(12) 0.0048(11) 0.0008(13)
S1 0.0255(13) 0.0368(17) 0.0251(13) 0.0025(13) 0.0008(11) 0.0012(13)
Co1 0.0228(6) 0.0259(7) 0.0191(6) 0.0040(7) 0.0037(5) -0.0019(7)

loop_
_atom_type_symbol
_atom_type_description
_atom_type_scat_dispersion_real
_atom_type_scat_dispersion_imag
_atom_type_scat_source
C C 0.0033 0.0016 'International Tables Vol C Tables 4.2.6.8 and 6.1.1.4'
H H 0.0000 0.0000 'International Tables Vol C Tables 4.2.6.8 and 6.1.1.4'
O O 0.0106 0.0060 'International Tables Vol C Tables 4.2.6.8 and 6.1.1.4'
Si Si 0.0817 0.0704 'International Tables Vol C Tables 4.2.6.8 and 6.1.1.4'
P P 0.1023 0.0942 'International Tables Vol C Tables 4.2.6.8 and 6.1.1.4'
S S 0.1246 0.1234 'International Tables Vol C Tables 4.2.6.8 and 6.1.1.4'
Co Co 0.3494 0.9721 'International Tables Vol C Tables 4.2.6.8 and 6.1.1.4'

loop_
_geom_angle_atom_site_label_1
_geom_angle_atom_site_label_2
_geom_angle_atom_site_label_3
_geom_angle
C2 C1 S1 121.1(7)
C2 C1 Co1 102.5(6)
S1 C1 Co1 136.4(6)
C1 C2 C3 100.1(7)
C1 C2 Si1 139.1(7)
C3 C2 Si1 120.6(6)
C4 C3 C2 114.2(8)
C4 C3 Co1 112.5(7)
C2 C3 Co1 90.4(5)
C4 C3 H3 112.7
C2 C3 H3 112.7
Co1 C3 H3 112.7
O1 C4 O2 121.4(10)
O1 C4 C3 127.5(9)
O2 C4 C3 111.1(9)
O2 C5 C6 108.5(10)
O2 C5 H5A 110.0
C6 C5 H5A 110.0
O2 C5 H5B 110.0
C6 C5 H5B 110.0
H5A C5 H5B 108.4
C7 C6 C5 112.5(10)
C7 C6 H6A 109.1
C5 C6 H6A 109.1
C7 C6 H6B 109.1
C5 C6 H6B 109.1
H6A C6 H6B 107.8
C8 C7 C6 126.1(14)
C8 C7 H7 116.9
C6 C7 H7 116.9
C7 C8 H8A 120.0
C7 C8 H8B 120.0
H8A C8 H8B 120.0
Si1 C9 H9A 109.5
Si1 C9 H9B 109.5
H9A C9 H9B 109.5
Si1 C9 H9C 109.5
H9A C9 H9C 109.5
H9B C9 H9C 109.5
Si1 C10 H10A 109.5
Si1 C10 H10B 109.5
H10A C10 H10B 109.5
Si1 C10 H10C 109.5
H10A C10 H10C 109.5
H10B C10 H10C 109.5
Si1 C11 H11A 109.5
Si1 C11 H11B 109.5
H11A C11 H11B 109.5
Si1 C11 H11C 109.5
H11A C11 H11C 109.5
H11B C11 H11C 109.5
C13 C12 C17 121.8(11)
C13 C12 S1 119.1(8)
C17 C12 S1 119.1(8)
C12 C13 C14 118.0(11)
C12 C13 H13 121.0
C14 C13 H13 121.0
C15 C14 C13 119.6(12)
C15 C14 H14 120.2
C13 C14 H14 120.2
C16 C15 C14 120.3(11)
C16 C15 H15 119.8
C14 C15 H15 119.8
C15 C16 C17 122.6(11)
C15 C16 H16 118.7
C17 C16 H16 118.7
C16 C17 C12 117.5(11)
C16 C17 H17 121.2
C12 C17 H17 121.2
C28 C23 C24 118.8(9)
C28 C23 P1 118.7(7)
C24 C23 P1 122.3(7)
C25 C24 C23 120.7(10)
C25 C24 H24 119.6
C23 C24 H24 119.6
C24 C25 C26 121.1(10)
C24 C25 H25 119.5
C26 C25 H25 119.5
C27 C26 C25 118.2(10)
C27 C26 H26 120.9
C25 C26 H26 120.9
C26 C27 C28 120.9(10)
C26 C27 H27 119.6
C28 C27 H27 119.6
C23 C28 C27 120.3(9)
C23 C28 H28 119.9
C27 C28 H28 119.9
C30 C29 C34 118.9(8)
C30 C29 P1 120.8(8)
C34 C29 P1 120.3(8)
C29 C30 C31 119.2(11)
C29 C30 H30 120.4
C31 C30 H30 120.4
C32 C31 C30 120.2(10)
C32 C31 H31 119.9
C30 C31 H31 119.9
C33 C32 C31 119.9(9)
C33 C32 H32 120.0
C31 C32 H32 120.0
C32 C33 C34 120.5(11)
C32 C33 H33 119.8
C34 C33 H33 119.8
C33 C34 C29 121.2(11)
C33 C34 H34 119.4
C29 C34 H34 119.4
C40 C35 C36 118.8(10)
C40 C35 P1 122.9(8)
C36 C35 P1 118.1(8)
C37 C36 C35 118.2(10)
C37 C36 H36 120.9
C35 C36 H36 120.9
C38 C37 C36 122.9(11)
C38 C37 H37 118.5
C36 C37 H37 118.5
C37 C38 C39 118.5(12)
C37 C38 H38 120.8
C39 C38 H38 120.8
C38 C39 C40 120.9(11)
C38 C39 H39 119.5
C40 C39 H39 119.5
C35 C40 C39 120.6(11)
C35 C40 H40 119.7
C39 C40 H40 119.7
C4 O2 C5 114.8(8)
C10 Si1 C9 110.7(5)
C10 Si1 C11 107.7(6)
C9 Si1 C11 107.6(5)
C10 Si1 C2 116.4(5)
C9 Si1 C2 109.7(5)
C11 Si1 C2 104.2(4)
C23 P1 C35 105.2(5)
C23 P1 C29 103.5(4)
C35 P1 C29 100.8(4)
C23 P1 Co1 110.5(3)
C35 P1 Co1 117.2(3)
C29 P1 Co1 117.9(4)
O3 S1 O4 117.7(5)
O3 S1 C1 110.9(4)
O4 S1 C1 109.5(4)
O3 S1 C12 107.4(4)
O4 S1 C12 106.2(4)
C1 S1 C12 104.1(4)
C1 Co1 C3 67.0(4)
C1 Co1 C22 99.6(9)
C3 Co1 C22 107.1(10)
C1 Co1 C18 130.9(14)
C3 Co1 C18 95.4(8)
C22 Co1 C18 39.9(5)
C1 Co1 C19A 153.0(5)
C3 Co1 C19A 138.8(5)
C22 Co1 C19A 68.3(6)
C18 Co1 C19A 53.7(9)
C1 Co1 C18A 149.9(5)
C3 Co1 C18A 103.5(4)
C22 Co1 C18A 54.4(8)
C18 Co1 C18A 19.0(10)
C19A Co1 C18A 38.97(16)
C1 Co1 C20A 114.2(5)
C3 Co1 C20A 160.7(5)
C22 Co1 C20A 53.7(7)
C18 Co1 C20A 68.9(7)
C19A Co1 C20A 38.97(18)
C18A Co1 C20A 65.3(2)
C1 Co1 C22A 111.6(5)
C3 Co1 C22A 96.0(4)
C22 Co1 C22A 20.5(9)
C18 Co1 C22A 21.2(10)
C19A Co1 C22A 65.3(2)
C18A Co1 C22A 38.94(16)
C20A Co1 C22A 65.3(2)
C1 Co1 C21A 95.0(4)
C3 Co1 C21A 122.9(6)
C22 Co1 C21A 19.4(9)
C18 Co1 C21A 55.2(8)
C19A Co1 C21A 65.3(2)
C18A Co1 C21A 65.3(2)
C20A Co1 C21A 38.94(18)
C22A Co1 C21A 38.92(17)
C1 Co1 C21 101.3(8)
C3 Co1 C21 144.4(13)
C22 Co1 C21 39.4(5)
C18 Co1 C21 66.0(6)
C19A Co1 C21 53.7(7)
C18A Co1 C21 69.2(6)
C20A Co1 C21 18.7(8)
C22A Co1 C21 55.6(8)
C21A Co1 C21 21.7(8)
C1 Co1 C19 165.0(7)
C3 Co1 C19 119.8(13)
C22 Co1 C19 66.0(6)
C18 Co1 C19 39.3(5)
C19A Co1 C19 19.3(10)
C18A Co1 C19 21.5(10)
C20A Co1 C19 54.5(8)
C22A Co1 C19 56.0(9)
C21A Co1 C19 69.9(7)
C21 Co1 C19 65.1(6)
C1 Co1 C20 133.1(13)
C3 Co1 C20 158.2(12)
C22 Co1 C20 65.5(6)
C18 Co1 C20 65.4(6)
C19A Co1 C20 20.0(9)
C18A Co1 C20 55.1(8)
C20A Co1 C20 20.9(8)
C22A Co1 C20 70.1(7)
C21A Co1 C20 55.7(7)
C21 Co1 C20 38.6(4)
C19 Co1 C20 38.5(5)
C19 C18 C22 108.0
C19 C18 Co1 72.4(11)
C22 C18 Co1 69.9(11)
C19 C18 H18 126.0
C22 C18 H18 126.0
Co1 C18 H18 123.3
C20 C19 C18 108.0
C20 C19 Co1 71.8(11)
C18 C19 Co1 68.3(10)
C20 C19 H19 126.0
C18 C19 H19 126.0
Co1 C19 H19 125.4
C21 C20 C19 108.0
C21 C20 Co1 69.4(10)
C19 C20 Co1 69.7(11)
C21 C20 H20 126.0
C19 C20 H20 126.0
Co1 C20 H20 126.5
C22 C21 C20 108.0
C22 C21 Co1 68.4(11)
C20 C21 Co1 72.1(10)
C22 C21 H21 126.0
C20 C21 H21 126.0
Co1 C21 H21 125.1
C21 C22 C18 108.0
C21 C22 Co1 72.2(11)
C18 C22 Co1 70.3(11)
C21 C22 H22 126.0
C18 C22 H22 126.0
Co1 C22 H22 123.1
C19A C18A C22A 108.0
C19A C18A Co1 70.5(4)
C22A C18A Co1 70.6(4)
C19A C18A H18A 126.0
C22A C18A H18A 126.0
Co1 C18A H18A 124.5
C18A C19A C20A 108.0
C18A C19A Co1 70.6(4)
C20A C19A Co1 70.6(4)
C18A C19A H19A 126.0
C20A C19A H19A 126.0
Co1 C19A H19A 124.5
C21A C20A C19A 108.0
C21A C20A Co1 70.6(4)
C19A C20A Co1 70.5(4)
C21A C20A H20A 126.0
C19A C20A H20A 126.0
Co1 C20A H20A 124.5
C20A C21A C22A 108.0
C20A C21A Co1 70.5(4)
C22A C21A Co1 70.5(4)
C20A C21A H21A 126.0
C22A C21A H21A 126.0
Co1 C21A H21A 124.6
C21A C22A C18A 108.0
C21A C22A Co1 70.5(4)
C18A C22A Co1 70.5(4)
C21A C22A H22A 126.0
C18A C22A H22A 126.0
Co1 C22A H22A 124.6

loop_
_geom_bond_atom_site_label_1
_geom_bond_atom_site_label_2
_geom_bond_distance
C1 C2 1.336(13)
C1 S1 1.761(8)
C1 Co1 1.940(8)
C2 C3 1.542(12)
C2 Si1 1.896(9)
C3 C4 1.479(14)
C3 Co1 2.062(9)
C3 H3 0.9900
C4 O1 1.200(12)
C4 O2 1.372(11)
C5 O2 1.442(14)
C5 C6 1.534(15)
C5 H5A 0.9800
C5 H5B 0.9800
C6 C7 1.459(16)
C6 H6A 0.9800
C6 H6B 0.9800
C7 C8 1.282(17)
C7 H7 0.9400
C8 H8A 0.9400
C8 H8B 0.9400
C9 Si1 1.866(11)
C9 H9A 0.9700
C9 H9B 0.9700
C9 H9C 0.9700
C10 Si1 1.854(12)
C10 H10A 0.9700
C10 H10B 0.9700
C10 H10C 0.9700
C11 Si1 1.876(10)
C11 H11A 0.9700
C11 H11B 0.9700
C11 H11C 0.9700
C12 C13 1.352(15)
C12 C17 1.403(15)
C12 S1 1.792(11)
C13 C14 1.410(18)
C13 H13 0.9400
C14 C15 1.383(17)
C14 H14 0.9400
C15 C16 1.321(15)
C15 H15 0.9400
C16 C17 1.367(16)
C16 H16 0.9400
C17 H17 0.9400
C23 C28 1.380(12)
C23 C24 1.404(13)
C23 P1 1.845(9)
C24 C25 1.367(15)
C24 H24 0.9400
C25 C26 1.401(16)
C25 H25 0.9400
C26 C27 1.385(16)
C26 H26 0.9400
C27 C28 1.401(14)
C27 H27 0.9400
C28 H28 0.9400
C29 C30 1.379(15)
C29 C34 1.381(15)
C29 P1 1.848(8)
C30 C31 1.423(13)
C30 H30 0.9400
C31 C32 1.365(16)
C31 H31 0.9400
C32 C33 1.363(16)
C32 H32 0.9400
C33 C34 1.377(14)
C33 H33 0.9400
C34 H34 0.9400
C35 C40 1.360(13)
C35 C36 1.407(14)
C35 P1 1.845(10)
C36 C37 1.392(16)
C36 H36 0.9400
C37 C38 1.331(15)
C37 H37 0.9400
C38 C39 1.375(17)
C38 H38 0.9400
C39 C40 1.384(17)
C39 H39 0.9400
C40 H40 0.9400
O3 S1 1.441(7)
O4 S1 1.449(7)
P1 Co1 2.187(3)
Co1 C22 2.08(3)
Co1 C18 2.09(3)
Co1 C19A 2.128(10)
Co1 C18A 2.129(10)
Co1 C20A 2.129(11)
Co1 C22A 2.131(10)
Co1 C21A 2.131(11)
Co1 C21 2.13(3)
Co1 C19 2.14(3)
Co1 C20 2.17(3)
C18 C19 1.4200
C18 C22 1.4200
C18 H18 0.9400
C19 C20 1.4200
C19 H19 0.9400
C20 C21 1.4200
C20 H20 0.9400
C21 C22 1.4200
C21 H21 0.9400
C22 H22 0.9400
C18A C19A 1.4200
C18A C22A 1.4200
C18A H18A 0.9400
C19A C20A 1.4200
C19A H19A 0.9400
C20A C21A 1.4200
C20A H20A 0.9400
C21A C22A 1.4200
C21A H21A 0.9400
C22A H22A 0.9400
